data_7151745
loop_
_publ_author_name
'Yoo, Ellie Jung-Hwa'
'Feketeov\'a, Linda'
'Khairallah, George N.'
'White, Jonathan M.'
'O'Hair, Richard A J'

_publ_section_title
;
 Structure and unimolecular chemistry of protonated sulfur betaines,
 (CH3)2S(+)(CH2)(n)CO2H (n = 1 and 2).
;
_journal_issue 8
_journal_name_full 'Organic &amp; biomolecular chemistry'
_journal_page_first 2751
_journal_page_last 2759
_journal_paper_doi 10.1039/c0ob00770f
_journal_volume 9
_journal_year 2011
_chemical_formula_sum 'C11 H13 N3 O9 S'
_chemical_formula_weight 363.30
_chemical_name_systematic
;
?
;
_space_group_IT_number 2
_symmetry_cell_setting triclinic
_symmetry_space_group_name_Hall '-P 1'
_symmetry_space_group_name_H-M 'P -1'
_atom_sites_solution_hydrogens geom
_atom_sites_solution_primary direct
_atom_sites_solution_secondary difmap
_audit_creation_method SHELXL-97
_cell_angle_alpha 69.895(12)
_cell_angle_beta 73.702(12)
_cell_angle_gamma 79.988(9)
_cell_formula_units_Z 2
_cell_length_a 7.3627(9)
_cell_length_b 9.5890(9)
_cell_length_c 11.7822(19)
_cell_measurement_reflns_used 799
_cell_measurement_temperature 130(2)
_cell_measurement_theta_max 72.8126
_cell_measurement_theta_min 4.1113
_cell_volume 746.99(18)
_computing_cell_refinement
;
CrysAlis RED, Oxford Diffraction Ltd.,
Version 1.171.32.15 (release 10-01-2008 CrysAlis171 .NET)
(compiled Jan 10 2008,16:37:18)
;
_computing_data_collection
;
CrysAlis CCD, Oxford Diffraction Ltd.,
Version 1.171.32.15 (release 10-01-2008 CrysAlis171 .NET)
(compiled Jan 10 2008,16:37:18)
;
_computing_data_reduction
;
CrysAlis RED, Oxford Diffraction Ltd.,
Version 1.171.32.15 (release 10-01-2008 CrysAlis171 .NET)
(compiled Jan 10 2008,16:37:18)
;
_computing_structure_refinement 'SHELXL-97 (Sheldrick, 1997)'
_diffrn_ambient_temperature 130(2)
_diffrn_measured_fraction_theta_full 0.959
_diffrn_measured_fraction_theta_max 0.959
_diffrn_measurement_device_type 'Xcalibur, Sapphire3'
_diffrn_radiation_monochromator graphite
_diffrn_radiation_source 'Enhance (Cu) X-ray Source'
_diffrn_radiation_type CuK\a
_diffrn_radiation_wavelength 1.54184
_diffrn_reflns_av_R_equivalents 0.0636
_diffrn_reflns_av_sigmaI/netI 0.1425
_diffrn_reflns_limit_h_max 8
_diffrn_reflns_limit_h_min -9
_diffrn_reflns_limit_k_max 11
_diffrn_reflns_limit_k_min -5
_diffrn_reflns_limit_l_max 14
_diffrn_reflns_limit_l_min -14
_diffrn_reflns_number 5047
_diffrn_reflns_theta_full 73.07
_diffrn_reflns_theta_max 73.07
_diffrn_reflns_theta_min 4.11
_exptl_absorpt_coefficient_mu 2.469
_exptl_absorpt_correction_T_max 1.00000
_exptl_absorpt_correction_T_min 0.82263
_exptl_absorpt_correction_type multi-scan
_exptl_absorpt_process_details
;
CrysAlis RED, Oxford Diffraction Ltd.,
Version 1.171.32.15 (release 10-01-2008 CrysAlis171 .NET)
(compiled Jan 10 2008,16:37:18)
Empirical absorption correction using spherical harmonics,
implemented in SCALE3 ABSPACK scaling algorithm.
;
_exptl_crystal_colour yellow
_exptl_crystal_density_diffrn 1.615
_exptl_crystal_density_method 'not measured'
_exptl_crystal_description plate
_exptl_crystal_F_000 376
_exptl_crystal_size_max 0.1
_exptl_crystal_size_mid 0.08
_exptl_crystal_size_min 0.01
_refine_diff_density_max 0.410
_refine_diff_density_min -0.351
_refine_diff_density_rms 0.068
_refine_ls_extinction_method none
_refine_ls_goodness_of_fit_ref 0.777
_refine_ls_hydrogen_treatment mixed
_refine_ls_matrix_type full
_refine_ls_number_parameters 221
_refine_ls_number_reflns 2860
_refine_ls_number_restraints 0
_refine_ls_restrained_S_all 0.777
_refine_ls_R_factor_all 0.1143
_refine_ls_R_factor_gt 0.0543
_refine_ls_shift/su_max 0.000
_refine_ls_shift/su_mean 0.000
_refine_ls_structure_factor_coef Fsqd
_refine_ls_weighting_details 'calc w=1/[\s^2^(Fo^2^)+(0.0438P)^2^+0.0000P] where P=(Fo^2^+2Fc^2^)/3'
_refine_ls_weighting_scheme calc
_refine_ls_wR_factor_gt 0.1045
_refine_ls_wR_factor_ref 0.1200
_reflns_number_gt 1396
_reflns_number_total 2860
_reflns_threshold_expression >2sigma(I)
_cod_data_source_file c0ob00770f.txt
_cod_data_source_block jmwelle2
_cod_original_cell_volume 746.99(17)
_cod_database_code 7151745

loop_
_symmetry_equiv_pos_as_xyz
'x, y, z'
'-x, -y, -z'

loop_
_atom_site_label
_atom_site_type_symbol
_atom_site_fract_x
_atom_site_fract_y
_atom_site_fract_z
_atom_site_U_iso_or_equiv
_atom_site_adp_type
_atom_site_occupancy
_atom_site_symmetry_multiplicity
_atom_site_calc_flag
_atom_site_refinement_flags
_atom_site_disorder_assembly
_atom_site_disorder_group
C1 C 0.6223(6) 0.7224(4) 0.5758(4) 0.0339(11) Uani 1 1 d . . .
C2 C 0.5357(6) 0.8075(4) 0.4682(4) 0.0348(11) Uani 1 1 d . . .
H2A H 0.6305 0.8644 0.4006 0.042 Uiso 1 1 calc R . .
H2B H 0.4329 0.8772 0.4932 0.042 Uiso 1 1 calc R . .
C3 C 0.4597(6) 0.7041(4) 0.4229(4) 0.0354(11) Uani 1 1 d . . .
H3A H 0.3846 0.6348 0.4946 0.042 Uiso 1 1 calc R . .
H3B H 0.5667 0.6463 0.3857 0.042 Uiso 1 1 calc R . .
C4 C 0.4278(7) 0.9558(4) 0.2097(4) 0.0434(12) Uani 1 1 d . . .
H4A H 0.5406 0.9282 0.1544 0.065 Uiso 1 1 calc R . .
H4B H 0.4609 1.0065 0.2576 0.065 Uiso 1 1 calc R . .
H4C H 0.3422 1.0206 0.1620 0.065 Uiso 1 1 calc R . .
C5 C 0.1146(6) 0.8694(5) 0.4022(4) 0.0464(12) Uani 1 1 d . . .
H5A H 0.0418 0.7904 0.4621 0.070 Uiso 1 1 calc R . .
H5B H 0.0375 0.9360 0.3490 0.070 Uiso 1 1 calc R . .
H5C H 0.1555 0.9231 0.4447 0.070 Uiso 1 1 calc R . .
C6 C 0.8099(6) 0.5695(4) 0.8867(4) 0.0267(9) Uani 1 1 d . . .
C7 C 0.7264(5) 0.5346(4) 1.0179(4) 0.0241(9) Uani 1 1 d . . .
C8 C 0.7410(6) 0.3996(4) 1.1060(4) 0.0262(9) Uani 1 1 d . . .
H8 H 0.6873 0.3874 1.1899 0.031 Uiso 1 1 calc R . .
C9 C 0.8392(6) 0.2806(4) 1.0660(4) 0.0296(10) Uani 1 1 d . . .
C10 C 0.9192(6) 0.2991(4) 0.9423(4) 0.0303(10) Uani 1 1 d . . .
H10 H 0.9815 0.2179 0.9170 0.036 Uiso 1 1 calc R . .
C11 C 0.9074(6) 0.4380(4) 0.8553(4) 0.0277(9) Uani 1 1 d . . .
N1 N 1.0128(5) 0.4507(4) 0.7279(3) 0.0348(9) Uani 1 1 d . . .
N2 N 0.8581(6) 0.1363(4) 1.1592(4) 0.0407(10) Uani 1 1 d . . .
N3 N 0.6258(5) 0.6572(4) 1.0649(3) 0.0294(8) Uani 1 1 d . . .
O1 O 0.7137(4) 0.8090(3) 0.6042(3) 0.0376(8) Uani 1 1 d . . .
O2 O 0.6084(4) 0.5921(3) 0.6331(3) 0.0412(8) Uani 1 1 d . . .
O3 O 0.8015(4) 0.6992(3) 0.8139(3) 0.0347(7) Uani 1 1 d . . .
O4 O 1.0663(4) 0.5724(3) 0.6590(3) 0.0441(9) Uani 1 1 d . . .
O5 O 1.0492(4) 0.3377(3) 0.6952(3) 0.0424(8) Uani 1 1 d . . .
O6 O 0.9636(6) 0.0365(3) 1.1249(3) 0.0650(11) Uani 1 1 d . . .
O7 O 0.7710(5) 0.1213(3) 1.2675(3) 0.0471(9) Uani 1 1 d . . .
O8 O 0.6532(4) 0.6623(3) 1.1623(3) 0.0407(8) Uani 1 1 d . . .
O9 O 0.5181(4) 0.7484(3) 1.0072(3) 0.0419(8) Uani 1 1 d . . .
S1 S 0.31618(16) 0.79321(12) 0.31134(10) 0.0340(3) Uani 1 1 d . . .
H H 0.771(10) 0.732(7) 0.716(7) 0.14(3) Uiso 1 1 d . . .

loop_
_atom_site_aniso_label
_atom_site_aniso_U_11
_atom_site_aniso_U_22
_atom_site_aniso_U_33
_atom_site_aniso_U_23
_atom_site_aniso_U_13
_atom_site_aniso_U_12
C1 0.039(3) 0.028(2) 0.026(2) -0.0061(19) 0.003(2) -0.0018(19)
C2 0.043(3) 0.025(2) 0.031(2) -0.0013(18) -0.012(2) -0.003(2)
C3 0.046(3) 0.026(2) 0.029(2) -0.0060(19) -0.004(2) 0.000(2)
C4 0.057(3) 0.030(2) 0.036(3) -0.005(2) -0.009(2) -0.001(2)
C5 0.029(3) 0.049(3) 0.054(3) -0.014(2) -0.007(2) 0.006(2)
C6 0.028(2) 0.023(2) 0.028(2) -0.0052(17) -0.0081(19) -0.0029(17)
C7 0.021(2) 0.0182(19) 0.032(2) -0.0101(17) -0.0022(18) -0.0002(16)
C8 0.028(2) 0.028(2) 0.023(2) -0.0099(17) -0.0019(18) -0.0063(18)
C9 0.036(2) 0.0190(19) 0.030(2) -0.0030(17) -0.006(2) -0.0054(17)
C10 0.029(2) 0.029(2) 0.034(2) -0.0143(19) -0.003(2) -0.0053(18)
C11 0.025(2) 0.027(2) 0.026(2) -0.0070(18) 0.0035(18) -0.0056(18)
N1 0.032(2) 0.035(2) 0.038(2) -0.0121(18) -0.0091(18) -0.0021(17)
N2 0.057(3) 0.0233(19) 0.039(2) -0.0059(17) -0.012(2) -0.0056(18)
N3 0.028(2) 0.0287(18) 0.028(2) -0.0099(16) -0.0003(16) -0.0003(15)
O1 0.0440(19) 0.0304(15) 0.0377(18) -0.0064(14) -0.0125(15) -0.0052(14)
O2 0.055(2) 0.0259(16) 0.0382(17) -0.0066(14) -0.0097(16) -0.0019(14)
O3 0.047(2) 0.0255(15) 0.0272(16) -0.0013(13) -0.0123(15) -0.0017(14)
O4 0.050(2) 0.0357(17) 0.0333(18) -0.0034(14) 0.0042(16) -0.0069(15)
O5 0.047(2) 0.0419(18) 0.0429(19) -0.0250(15) -0.0031(16) -0.0035(15)
O6 0.110(3) 0.0254(16) 0.057(2) -0.0160(16) -0.028(2) 0.0195(19)
O7 0.061(2) 0.0301(17) 0.0355(19) 0.0024(14) -0.0020(17) -0.0071(15)
O8 0.046(2) 0.0429(18) 0.0361(18) -0.0224(15) -0.0098(15) 0.0084(15)
O9 0.0423(19) 0.0364(17) 0.049(2) -0.0183(15) -0.0191(16) 0.0156(15)
S1 0.0319(6) 0.0317(6) 0.0364(6) -0.0118(5) -0.0039(5) -0.0019(5)

loop_
_atom_type_symbol
_atom_type_description
_atom_type_scat_dispersion_real
_atom_type_scat_dispersion_imag
_atom_type_scat_source
C C 0.0181 0.0091 'International Tables Vol C Tables 4.2.6.8 and 6.1.1.4'
H H 0.0000 0.0000 'International Tables Vol C Tables 4.2.6.8 and 6.1.1.4'
N N 0.0311 0.0180 'International Tables Vol C Tables 4.2.6.8 and 6.1.1.4'
O O 0.0492 0.0322 'International Tables Vol C Tables 4.2.6.8 and 6.1.1.4'
S S 0.3331 0.5567 'International Tables Vol C Tables 4.2.6.8 and 6.1.1.4'

loop_
_geom_angle_atom_site_label_1
_geom_angle_atom_site_label_2
_geom_angle_atom_site_label_3
_geom_angle
_geom_angle_site_symmetry_1
_geom_angle_site_symmetry_3
_geom_angle_publ_flag
O2 C1 O1 123.1(4) . . ?
O2 C1 C2 125.1(4) . . ?
O1 C1 C2 111.8(3) . . ?
C1 C2 C3 111.4(3) . . ?
C1 C2 H2A 109.3 . . ?
C3 C2 H2A 109.3 . . ?
C1 C2 H2B 109.3 . . ?
C3 C2 H2B 109.3 . . ?
H2A C2 H2B 108.0 . . ?
C2 C3 S1 115.9(3) . . ?
C2 C3 H3A 108.3 . . ?
S1 C3 H3A 108.3 . . ?
C2 C3 H3B 108.3 . . ?
S1 C3 H3B 108.3 . . ?
H3A C3 H3B 107.4 . . ?
S1 C4 H4A 109.5 . . ?
S1 C4 H4B 109.5 . . ?
H4A C4 H4B 109.5 . . ?
S1 C4 H4C 109.5 . . ?
H4A C4 H4C 109.5 . . ?
H4B C4 H4C 109.5 . . ?
S1 C5 H5A 109.5 . . ?
S1 C5 H5B 109.5 . . ?
H5A C5 H5B 109.5 . . ?
S1 C5 H5C 109.5 . . ?
H5A C5 H5C 109.5 . . ?
H5B C5 H5C 109.5 . . ?
O3 C6 C7 122.2(4) . . ?
O3 C6 C11 126.6(4) . . ?
C7 C6 C11 111.1(3) . . ?
C8 C7 C6 126.5(4) . . ?
C8 C7 N3 115.6(3) . . ?
C6 C7 N3 117.7(3) . . ?
C7 C8 C9 117.7(4) . . ?
C7 C8 H8 121.2 . . ?
C9 C8 H8 121.2 . . ?
C10 C9 C8 121.1(4) . . ?
C10 C9 N2 120.7(4) . . ?
C8 C9 N2 118.2(4) . . ?
C9 C10 C11 120.1(4) . . ?
C9 C10 H10 119.9 . . ?
C11 C10 H10 119.9 . . ?
C10 C11 C6 123.4(4) . . ?
C10 C11 N1 116.4(4) . . ?
C6 C11 N1 120.0(3) . . ?
O4 N1 O5 122.9(4) . . ?
O4 N1 C11 118.6(4) . . ?
O5 N1 C11 118.5(3) . . ?
O7 N2 O6 123.7(4) . . ?
O7 N2 C9 118.5(4) . . ?
O6 N2 C9 117.7(4) . . ?
O9 N3 O8 123.3(3) . . ?
O9 N3 C7 119.0(3) . . ?
O8 N3 C7 117.7(3) . . ?
C1 O1 H 111(3) . . ?
C6 O3 H 125(3) . . ?
C4 S1 C5 101.8(2) . . ?
C4 S1 C3 105.7(2) . . ?
C5 S1 C3 101.6(2) . . ?

loop_
_geom_bond_atom_site_label_1
_geom_bond_atom_site_label_2
_geom_bond_distance
_geom_bond_site_symmetry_2
_geom_bond_publ_flag
C1 O2 1.205(4) . ?
C1 O1 1.329(5) . ?
C1 C2 1.497(6) . ?
C2 C3 1.518(6) . ?
C2 H2A 0.9700 . ?
C2 H2B 0.9700 . ?
C3 S1 1.808(4) . ?
C3 H3A 0.9700 . ?
C3 H3B 0.9700 . ?
C4 S1 1.775(4) . ?
C4 H4A 0.9600 . ?
C4 H4B 0.9600 . ?
C4 H4C 0.9600 . ?
C5 S1 1.775(4) . ?
C5 H5A 0.9600 . ?
C5 H5B 0.9600 . ?
C5 H5C 0.9600 . ?
C6 O3 1.248(4) . ?
C6 C7 1.436(5) . ?
C6 C11 1.449(5) . ?
C7 C8 1.362(5) . ?
C7 N3 1.467(4) . ?
C8 C9 1.393(5) . ?
C8 H8 0.9300 . ?
C9 C10 1.371(5) . ?
C9 N2 1.454(5) . ?
C10 C11 1.379(5) . ?
C10 H10 0.9300 . ?
C11 N1 1.457(5) . ?
N1 O4 1.227(4) . ?
N1 O5 1.234(4) . ?
N2 O7 1.228(4) . ?
N2 O6 1.231(4) . ?
N3 O9 1.229(4) . ?
N3 O8 1.238(4) . ?
O1 H 1.41(8) . ?
O3 H 1.16(8) . ?

loop_
_geom_torsion_atom_site_label_1
_geom_torsion_atom_site_label_2
_geom_torsion_atom_site_label_3
_geom_torsion_atom_site_label_4
_geom_torsion
_geom_torsion_site_symmetry_1
_geom_torsion_site_symmetry_2
_geom_torsion_site_symmetry_3
_geom_torsion_site_symmetry_4
_geom_torsion_publ_flag
O2 C1 C2 C3 -11.2(6) . . . . ?
O1 C1 C2 C3 170.7(3) . . . . ?
C1 C2 C3 S1 169.9(3) . . . . ?
O3 C6 C7 C8 -174.3(4) . . . . ?
C11 C6 C7 C8 3.3(6) . . . . ?
O3 C6 C7 N3 1.1(6) . . . . ?
C11 C6 C7 N3 178.7(3) . . . . ?
C6 C7 C8 C9 -3.1(6) . . . . ?
N3 C7 C8 C9 -178.5(4) . . . . ?
C7 C8 C9 C10 0.4(6) . . . . ?
C7 C8 C9 N2 179.2(4) . . . . ?
C8 C9 C10 C11 1.6(6) . . . . ?
N2 C9 C10 C11 -177.2(4) . . . . ?
C9 C10 C11 C6 -1.2(7) . . . . ?
C9 C10 C11 N1 173.8(4) . . . . ?
O3 C6 C11 C10 176.4(4) . . . . ?
C7 C6 C11 C10 -1.1(6) . . . . ?
O3 C6 C11 N1 1.6(7) . . . . ?
C7 C6 C11 N1 -175.9(4) . . . . ?
C10 C11 N1 O4 -153.3(4) . . . . ?
C6 C11 N1 O4 21.9(6) . . . . ?
C10 C11 N1 O5 24.6(6) . . . . ?
C6 C11 N1 O5 -160.2(4) . . . . ?
C10 C9 N2 O7 -173.9(4) . . . . ?
C8 C9 N2 O7 7.3(6) . . . . ?
C10 C9 N2 O6 7.3(6) . . . . ?
C8 C9 N2 O6 -171.6(4) . . . . ?
C8 C7 N3 O9 -140.3(4) . . . . ?
C6 C7 N3 O9 43.8(5) . . . . ?
C8 C7 N3 O8 39.1(5) . . . . ?
C6 C7 N3 O8 -136.8(4) . . . . ?
C2 C3 S1 C4 39.8(4) . . . . ?
C2 C3 S1 C5 -66.1(4) . . . . ?
